data_2228380
loop_
_publ_author_name
'Wong, Hon Wee'
'Lo, Kong Mun'
'Ng, Seik Weng'

_publ_section_title
;
 (4-Chlorobenzohydrazidato-\k^2^<i>N</i>',<i>O</i>)[2-(4-chlorobenzoylhydrazinylidene-\k^2^<i>N</i>^1^,<i>O</i>)-3-phenylpropionato(2{-})-\k<i>O</i>^1^]oxidovanadium(V)
 methanol monosolvate
;
_journal_coeditor_code HG2740
_journal_issue 12
_journal_name_full 'Acta Crystallographica Section E'
_journal_page_first m1558
_journal_paper_doi 10.1107/S1600536810045678
_journal_volume 66
_journal_year 2010
_chemical_formula_iupac '[V (C7 H6 Cl N2 O) (C16 H11 Cl N2 O3) O], C H4 O'
_chemical_formula_moiety 'C23 H17 Cl2 N4 O5 V, C H4 O'
_chemical_formula_sum 'C24 H21 Cl2 N4 O6 V'
_chemical_formula_weight 583.29
_chemical_name_systematic
;
(4-Chlorobenzohydrazidato-\k^2^<i>N</i>',<i>O</i>)[2-(4-
chlorobenzoylhydrazinylidene-\k^2^<i>N</i>^1^,<i>O</i>)-
3-phenylpropionato(2-)-\k<i>O</i>^1^]oxidovanadium(V) methanol monosolvate
;
_space_group_IT_number 2
_symmetry_cell_setting triclinic
_symmetry_space_group_name_Hall '-P 1'
_symmetry_space_group_name_H-M 'P -1'
_atom_sites_solution_hydrogens geom
_atom_sites_solution_primary direct
_atom_sites_solution_secondary difmap
_audit_creation_method SHELXL-97
_cell_angle_alpha 109.4045(7)
_cell_angle_beta 98.8890(7)
_cell_angle_gamma 111.6936(7)
_cell_formula_units_Z 2
_cell_length_a 8.3217(4)
_cell_length_b 11.2505(6)
_cell_length_c 15.5064(8)
_cell_measurement_reflns_used 8039
_cell_measurement_temperature 100(2)
_cell_measurement_theta_max 28.3
_cell_measurement_theta_min 2.6
_cell_volume 1206.93(11)
_computing_cell_refinement 'SAINT (Bruker, 2009)'
_computing_data_collection 'APEX2 (Bruker, 2009)'
_computing_data_reduction 'SAINT (Bruker, 2009)'
_computing_molecular_graphics 'X-SEED (Barbour, 2001)'
_computing_publication_material 'publCIF (Westrip, 2010)'
_computing_structure_refinement 'SHELXL97 (Sheldrick, 2008)'
_computing_structure_solution 'SHELXS97 (Sheldrick, 2008)'
_diffrn_ambient_temperature 100(2)
_diffrn_measured_fraction_theta_full 0.996
_diffrn_measured_fraction_theta_max 0.996
_diffrn_measurement_device_type 'Bruker SMART APEX'
_diffrn_measurement_method \w
_diffrn_radiation_monochromator graphite
_diffrn_radiation_source 'fine-focus sealed tube'
_diffrn_radiation_type MoK\a
_diffrn_radiation_wavelength 0.71073
_diffrn_reflns_av_R_equivalents 0.0214
_diffrn_reflns_av_sigmaI/netI 0.0256
_diffrn_reflns_limit_h_max 10
_diffrn_reflns_limit_h_min -10
_diffrn_reflns_limit_k_max 14
_diffrn_reflns_limit_k_min -14
_diffrn_reflns_limit_l_max 20
_diffrn_reflns_limit_l_min -20
_diffrn_reflns_number 15037
_diffrn_reflns_theta_full 27.50
_diffrn_reflns_theta_max 27.50
_diffrn_reflns_theta_min 2.15
_diffrn_standards_decay_% 0
_diffrn_standards_interval_count 0
_diffrn_standards_interval_time 0
_diffrn_standards_number 0
_exptl_absorpt_coefficient_mu 0.682
_exptl_absorpt_correction_T_max 0.9349
_exptl_absorpt_correction_T_min 0.8214
_exptl_absorpt_correction_type multi-scan
_exptl_absorpt_process_details '(SADABS; Sheldrick, 1996)'
_exptl_crystal_colour Brown
_exptl_crystal_density_diffrn 1.605
_exptl_crystal_density_method 'not measured'
_exptl_crystal_description Block
_exptl_crystal_F_000 596
_exptl_crystal_size_max 0.30
_exptl_crystal_size_mid 0.20
_exptl_crystal_size_min 0.10
_refine_diff_density_max 0.536
_refine_diff_density_min -0.852
_refine_ls_extinction_method none
_refine_ls_goodness_of_fit_ref 1.034
_refine_ls_hydrogen_treatment constr
_refine_ls_matrix_type full
_refine_ls_number_parameters 335
_refine_ls_number_reflns 5517
_refine_ls_number_restraints 0
_refine_ls_restrained_S_all 1.034
_refine_ls_R_factor_all 0.0435
_refine_ls_R_factor_gt 0.0375
_refine_ls_shift/su_max 0.001
_refine_ls_shift/su_mean 0.001
_refine_ls_structure_factor_coef Fsqd
_refine_ls_weighting_details 'calc w=1/[\s^2^(Fo^2^)+(0.0658P)^2^+1.2158P] where P=(Fo^2^+2Fc^2^)/3'
_refine_ls_weighting_scheme calc
_refine_ls_wR_factor_gt 0.1098
_refine_ls_wR_factor_ref 0.1161
_reflns_number_gt 4907
_reflns_number_total 5517
_reflns_threshold_expression I>2\s(I)
_cod_data_source_file hg2740.cif
_cod_data_source_block I
_cod_database_code 2228380
_cod_database_fobs_code 2228380

loop_
_symmetry_equiv_pos_as_xyz
'x, y, z'
'-x, -y, -z'

loop_
_atom_site_type_symbol
_atom_site_label
_atom_site_fract_x
_atom_site_fract_y
_atom_site_fract_z
_atom_site_U_iso_or_equiv
_atom_site_adp_type
_atom_site_calc_flag
_atom_site_refinement_flags
_atom_site_occupancy
_atom_site_disorder_assembly
_atom_site_disorder_group
V V1 0.70290(4) 0.70483(4) 0.70065(2) 0.01467(10) Uani d . 1 . .
Cl Cl1 1.70732(7) 1.31564(6) 1.15657(4) 0.02577(14) Uani d . 1 . .
Cl Cl2 0.91329(8) 0.00311(6) 0.37080(4) 0.02773(14) Uani d . 1 . .
O O1 0.47185(19) 0.53272(15) 0.66919(10) 0.0174(3) Uani d . 1 . .
O O2 0.3293(2) 0.35991(16) 0.71185(11) 0.0225(3) Uani d . 1 . .
O O3 0.95256(19) 0.84331(15) 0.78583(10) 0.0179(3) Uani d . 1 . .
O O4 0.8120(2) 0.54984(16) 0.65625(10) 0.0185(3) Uani d . 1 . .
O O5 0.6190(2) 0.81279(16) 0.70892(11) 0.0204(3) Uani d . 1 . .
O O6 0.4172(3) 0.2179(3) 0.54539(15) 0.0477(5) Uani d . 1 . .
H H6 0.3470 0.2073 0.5787 0.072 Uiso calc R 1 . .
N N1 0.7353(2) 0.66447(18) 0.82203(12) 0.0151(3) Uani d . 1 . .
N N2 0.8951(2) 0.75265(18) 0.89745(12) 0.0167(3) Uani d . 1 . .
N N3 0.7294(2) 0.56220(19) 0.51836(12) 0.0174(3) Uani d . 1 . .
H H3 0.7125 0.5358 0.4562 0.021 Uiso calc R 1 . .
N N4 0.6962(2) 0.66803(18) 0.57236(12) 0.0174(3) Uani d . 1 . .
H H4 0.6710 0.7206 0.5467 0.021 Uiso calc R 1 . .
C C1 0.4566(3) 0.4711(2) 0.72789(14) 0.0171(4) Uani d . 1 . .
C C2 0.6167(3) 0.5496(2) 0.81905(14) 0.0162(4) Uani d . 1 . .
C C3 0.6358(3) 0.4883(2) 0.88969(15) 0.0193(4) Uani d . 1 . .
H H3A 0.5156 0.4400 0.8968 0.023 Uiso calc R 1 . .
H H3B 0.7195 0.5644 0.9535 0.023 Uiso calc R 1 . .
C C4 0.7112(3) 0.3833(2) 0.85310(15) 0.0196(4) Uani d . 1 . .
C C5 0.8986(3) 0.4305(3) 0.87107(18) 0.0266(5) Uani d . 1 . .
H H5 0.9795 0.5281 0.9077 0.032 Uiso calc R 1 . .
C C6 0.9674(4) 0.3354(3) 0.8356(2) 0.0347(6) Uani d . 1 . .
H H6A 1.0952 0.3683 0.8482 0.042 Uiso calc R 1 . .
C C7 0.8502(4) 0.1930(3) 0.7821(2) 0.0364(6) Uani d . 1 . .
H H7 0.8976 0.1281 0.7587 0.044 Uiso calc R 1 . .
C C8 0.6639(4) 0.1455(3) 0.76274(19) 0.0333(6) Uani d . 1 . .
H H8 0.5833 0.0479 0.7255 0.040 Uiso calc R 1 . .
C C9 0.5945(3) 0.2402(2) 0.79772(17) 0.0262(5) Uani d . 1 . .
H H9 0.4665 0.2071 0.7838 0.031 Uiso calc R 1 . .
C C10 0.9974(3) 0.8461(2) 0.87082(14) 0.0162(4) Uani d . 1 . .
C C11 1.1731(3) 0.9611(2) 0.94136(14) 0.0172(4) Uani d . 1 . .
C C12 1.2677(3) 1.0766(2) 0.92264(15) 0.0202(4) Uani d . 1 . .
H H12 1.2197 1.0797 0.8642 0.024 Uiso calc R 1 . .
C C13 1.4313(3) 1.1865(2) 0.98931(16) 0.0216(4) Uani d . 1 . .
H H13 1.4952 1.2659 0.9774 0.026 Uiso calc R 1 . .
C C14 1.4999(3) 1.1790(2) 1.07313(15) 0.0196(4) Uani d . 1 . .
C C15 1.4091(3) 1.0649(2) 1.09321(15) 0.0200(4) Uani d . 1 . .
H H15 1.4592 1.0613 1.1511 0.024 Uiso calc R 1 . .
C C16 1.2445(3) 0.9567(2) 1.02717(15) 0.0184(4) Uani d . 1 . .
H H16 1.1795 0.8789 1.0403 0.022 Uiso calc R 1 . .
C C17 0.7901(3) 0.5014(2) 0.56797(14) 0.0172(4) Uani d . 1 . .
C C18 0.8251(3) 0.3815(2) 0.51698(15) 0.0173(4) Uani d . 1 . .
C C19 0.8981(3) 0.3266(3) 0.57203(16) 0.0249(5) Uani d . 1 . .
H H19 0.9271 0.3685 0.6402 0.030 Uiso calc R 1 . .
C C20 0.9286(3) 0.2114(3) 0.52785(17) 0.0272(5) Uani d . 1 . .
H H20 0.9789 0.1740 0.5651 0.033 Uiso calc R 1 . .
C C21 0.8842(3) 0.1515(2) 0.42783(16) 0.0209(4) Uani d . 1 . .
C C22 0.8150(3) 0.2059(2) 0.37210(15) 0.0187(4) Uani d . 1 . .
H H22 0.7878 0.1646 0.3041 0.022 Uiso calc R 1 . .
C C23 0.7861(3) 0.3220(2) 0.41712(14) 0.0173(4) Uani d . 1 . .
H H23 0.7395 0.3610 0.3798 0.021 Uiso calc R 1 . .
C C24 0.4283(7) 0.1015(6) 0.5053(4) 0.0873(15) Uani d . 1 . .
H H24A 0.4884 0.1067 0.4561 0.131 Uiso calc R 1 . .
H H24B 0.3056 0.0221 0.4750 0.131 Uiso calc R 1 . .
H H24C 0.4994 0.0876 0.5543 0.131 Uiso calc R 1 . .

loop_
_atom_site_aniso_label
_atom_site_aniso_U_11
_atom_site_aniso_U_22
_atom_site_aniso_U_33
_atom_site_aniso_U_12
_atom_site_aniso_U_13
_atom_site_aniso_U_23
V1 0.01538(17) 0.01633(18) 0.01099(17) 0.00714(14) 0.00334(13) 0.00470(13)
Cl1 0.0165(2) 0.0231(3) 0.0221(3) 0.0044(2) 0.0027(2) -0.0014(2)
Cl2 0.0365(3) 0.0239(3) 0.0284(3) 0.0188(2) 0.0127(2) 0.0106(2)
O1 0.0156(7) 0.0198(7) 0.0140(7) 0.0066(6) 0.0026(5) 0.0064(6)
O2 0.0191(7) 0.0212(8) 0.0198(7) 0.0039(6) 0.0034(6) 0.0075(6)
O3 0.0175(7) 0.0187(7) 0.0119(7) 0.0051(6) 0.0024(5) 0.0047(6)
O4 0.0186(7) 0.0222(7) 0.0132(7) 0.0093(6) 0.0047(5) 0.0057(6)
O5 0.0229(7) 0.0216(7) 0.0164(7) 0.0115(6) 0.0054(6) 0.0066(6)
O6 0.0594(14) 0.0624(15) 0.0313(11) 0.0334(12) 0.0211(10) 0.0214(10)
N1 0.0156(8) 0.0170(8) 0.0116(7) 0.0085(7) 0.0040(6) 0.0037(6)
N2 0.0138(8) 0.0178(8) 0.0130(8) 0.0056(7) 0.0013(6) 0.0034(7)
N3 0.0173(8) 0.0209(9) 0.0112(8) 0.0079(7) 0.0047(6) 0.0042(7)
N4 0.0170(8) 0.0188(8) 0.0148(8) 0.0075(7) 0.0047(6) 0.0063(7)
C1 0.0172(9) 0.0187(10) 0.0142(9) 0.0092(8) 0.0048(8) 0.0044(8)
C2 0.0159(9) 0.0184(9) 0.0137(9) 0.0085(8) 0.0063(7) 0.0045(8)
C3 0.0210(10) 0.0203(10) 0.0154(9) 0.0075(8) 0.0057(8) 0.0081(8)
C4 0.0232(10) 0.0211(10) 0.0157(9) 0.0089(9) 0.0059(8) 0.0105(8)
C5 0.0253(11) 0.0285(12) 0.0272(12) 0.0122(10) 0.0077(9) 0.0132(10)
C6 0.0341(13) 0.0444(15) 0.0382(14) 0.0254(12) 0.0152(11) 0.0214(12)
C7 0.0557(17) 0.0392(14) 0.0356(14) 0.0350(14) 0.0235(13) 0.0205(12)
C8 0.0507(16) 0.0233(12) 0.0286(12) 0.0176(11) 0.0123(11) 0.0132(10)
C9 0.0300(12) 0.0226(11) 0.0254(11) 0.0093(10) 0.0073(9) 0.0132(9)
C10 0.0178(9) 0.0186(9) 0.0135(9) 0.0112(8) 0.0050(7) 0.0050(8)
C11 0.0166(9) 0.0185(10) 0.0157(9) 0.0096(8) 0.0055(8) 0.0042(8)
C12 0.0222(10) 0.0216(10) 0.0167(10) 0.0103(9) 0.0068(8) 0.0073(8)
C13 0.0204(10) 0.0189(10) 0.0223(11) 0.0071(8) 0.0092(8) 0.0061(8)
C14 0.0147(9) 0.0200(10) 0.0156(9) 0.0066(8) 0.0041(8) -0.0004(8)
C15 0.0189(10) 0.0240(11) 0.0137(9) 0.0111(9) 0.0046(8) 0.0028(8)
C16 0.0180(9) 0.0184(10) 0.0162(9) 0.0076(8) 0.0057(8) 0.0048(8)
C17 0.0126(9) 0.0200(10) 0.0147(9) 0.0054(8) 0.0041(7) 0.0049(8)
C18 0.0140(9) 0.0180(9) 0.0158(9) 0.0055(8) 0.0045(7) 0.0044(8)
C19 0.0316(12) 0.0299(12) 0.0154(10) 0.0175(10) 0.0070(9) 0.0084(9)
C20 0.0339(12) 0.0318(12) 0.0249(11) 0.0210(11) 0.0098(10) 0.0151(10)
C21 0.0196(10) 0.0180(10) 0.0234(11) 0.0083(8) 0.0076(8) 0.0067(8)
C22 0.0150(9) 0.0197(10) 0.0166(9) 0.0057(8) 0.0043(7) 0.0052(8)
C23 0.0131(9) 0.0191(10) 0.0153(9) 0.0052(8) 0.0024(7) 0.0054(8)
C24 0.076(3) 0.099(4) 0.109(4) 0.038(3) 0.040(3) 0.068(3)

loop_
_atom_type_symbol
_atom_type_description
_atom_type_scat_dispersion_real
_atom_type_scat_dispersion_imag
_atom_type_scat_source
C C 0.0033 0.0016 'International Tables Vol C Tables 4.2.6.8 and 6.1.1.4'
H H 0.0000 0.0000 'International Tables Vol C Tables 4.2.6.8 and 6.1.1.4'
N N 0.0061 0.0033 'International Tables Vol C Tables 4.2.6.8 and 6.1.1.4'
O O 0.0106 0.0060 'International Tables Vol C Tables 4.2.6.8 and 6.1.1.4'
Cl Cl 0.1484 0.1585 'International Tables Vol C Tables 4.2.6.8 and 6.1.1.4'
V V 0.3005 0.5294 'International Tables Vol C Tables 4.2.6.8 and 6.1.1.4'

loop_
_geom_angle_atom_site_label_1
_geom_angle_atom_site_label_2
_geom_angle_atom_site_label_3
_geom_angle_site_symmetry_1
_geom_angle_site_symmetry_3
_geom_angle
_geom_angle_publ_flag
O5 V1 N4 . . 93.72(8) ?
O5 V1 O3 . . 97.65(7) ?
N4 V1 O3 . . 108.53(7) ?
O5 V1 O1 . . 98.01(7) ?
N4 V1 O1 . . 96.05(7) ?
O3 V1 O1 . . 149.78(6) ?
O5 V1 N1 . . 112.76(7) ?
N4 V1 N1 . . 152.97(7) ?
O3 V1 N1 . . 74.45(6) ?
O1 V1 N1 . . 75.69(6) ?
O5 V1 O4 . . 167.39(7) ?
N4 V1 O4 . . 73.68(7) ?
O3 V1 O4 . . 86.92(6) ?
O1 V1 O4 . . 83.33(6) ?
N1 V1 O4 . . 79.76(6) ?
C1 O1 V1 . . 119.51(13) ?
C10 O3 V1 . . 116.22(13) ?
C17 O4 V1 . . 112.25(13) ?
C24 O6 H6 . . 109.5 ?
C2 N1 N2 . . 122.37(17) ?
C2 N1 V1 . . 118.81(14) ?
N2 N1 V1 . . 118.25(13) ?
C10 N2 N1 . . 106.72(16) ?
C17 N3 N4 . . 114.23(16) ?
C17 N3 H3 . . 122.9 ?
N4 N3 H3 . . 122.9 ?
N3 N4 V1 . . 121.55(14) ?
N3 N4 H4 . . 119.2 ?
V1 N4 H4 . . 119.2 ?
O2 C1 O1 . . 124.82(19) ?
O2 C1 C2 . . 121.66(19) ?
O1 C1 C2 . . 113.50(18) ?
N1 C2 C3 . . 126.31(18) ?
N1 C2 C1 . . 111.75(18) ?
C3 C2 C1 . . 121.66(18) ?
C2 C3 C4 . . 108.71(16) ?
C2 C3 H3A . . 109.9 ?
C4 C3 H3A . . 109.9 ?
C2 C3 H3B . . 109.9 ?
C4 C3 H3B . . 109.9 ?
H3A C3 H3B . . 108.3 ?
C9 C4 C5 . . 118.9(2) ?
C9 C4 C3 . . 120.8(2) ?
C5 C4 C3 . . 120.2(2) ?
C6 C5 C4 . . 120.4(2) ?
C6 C5 H5 . . 119.8 ?
C4 C5 H5 . . 119.8 ?
C7 C6 C5 . . 120.1(2) ?
C7 C6 H6A . . 119.9 ?
C5 C6 H6A . . 119.9 ?
C8 C7 C6 . . 119.9(2) ?
C8 C7 H7 . . 120.0 ?
C6 C7 H7 . . 120.0 ?
C7 C8 C9 . . 120.1(2) ?
C7 C8 H8 . . 119.9 ?
C9 C8 H8 . . 119.9 ?
C8 C9 C4 . . 120.5(2) ?
C8 C9 H9 . . 119.7 ?
C4 C9 H9 . . 119.7 ?
O3 C10 N2 . . 123.85(18) ?
O3 C10 C11 . . 117.81(18) ?
N2 C10 C11 . . 118.34(18) ?
C16 C11 C12 . . 119.72(19) ?
C16 C11 C10 . . 120.61(19) ?
C12 C11 C10 . . 119.66(19) ?
C13 C12 C11 . . 120.1(2) ?
C13 C12 H12 . . 119.9 ?
C11 C12 H12 . . 119.9 ?
C14 C13 C12 . . 119.0(2) ?
C14 C13 H13 . . 120.5 ?
C12 C13 H13 . . 120.5 ?
C13 C14 C15 . . 121.97(19) ?
C13 C14 Cl1 . . 119.34(17) ?
C15 C14 Cl1 . . 118.69(16) ?
C16 C15 C14 . . 118.7(2) ?
C16 C15 H15 . . 120.7 ?
C14 C15 H15 . . 120.7 ?
C15 C16 C11 . . 120.4(2) ?
C15 C16 H16 . . 119.8 ?
C11 C16 H16 . . 119.8 ?
O4 C17 N3 . . 117.01(19) ?
O4 C17 C18 . . 123.37(19) ?
N3 C17 C18 . . 119.62(18) ?
C19 C18 C23 . . 119.9(2) ?
C19 C18 C17 . . 117.78(19) ?
C23 C18 C17 . . 122.34(19) ?
C20 C19 C18 . . 120.3(2) ?
C20 C19 H19 . . 119.8 ?
C18 C19 H19 . . 119.8 ?
C19 C20 C21 . . 118.8(2) ?
C19 C20 H20 . . 120.6 ?
C21 C20 H20 . . 120.6 ?
C22 C21 C20 . . 121.8(2) ?
C22 C21 Cl2 . . 118.73(17) ?
C20 C21 Cl2 . . 119.44(17) ?
C21 C22 C23 . . 118.96(19) ?
C21 C22 H22 . . 120.5 ?
C23 C22 H22 . . 120.5 ?
C22 C23 C18 . . 120.22(19) ?
C22 C23 H23 . . 119.9 ?
C18 C23 H23 . . 119.9 ?
O6 C24 H24A . . 109.5 ?
O6 C24 H24B . . 109.5 ?
H24A C24 H24B . . 109.5 ?
O6 C24 H24C . . 109.5 ?
H24A C24 H24C . . 109.5 ?
H24B C24 H24C . . 109.5 ?

loop_
_geom_bond_atom_site_label_1
_geom_bond_atom_site_label_2
_geom_bond_site_symmetry_2
_geom_bond_distance
_geom_bond_publ_flag
V1 O5 . 1.5905(15) ?
V1 N4 . 1.8797(17) ?
V1 O3 . 1.9697(15) ?
V1 O1 . 2.0036(15) ?
V1 N1 . 2.0791(17) ?
V1 O4 . 2.2149(15) ?
Cl1 C14 . 1.744(2) ?
Cl2 C21 . 1.736(2) ?
O1 C1 . 1.310(3) ?
O2 C1 . 1.217(3) ?
O3 C10 . 1.299(2) ?
O4 C17 . 1.248(2) ?
O6 C24 . 1.295(6) ?
O6 H6 . 0.8400 ?
N1 C2 . 1.284(3) ?
N1 N2 . 1.376(2) ?
N2 C10 . 1.318(3) ?
N3 C17 . 1.342(3) ?
N3 N4 . 1.359(2) ?
N3 H3 . 0.8800 ?
N4 H4 . 0.8800 ?
C1 C2 . 1.507(3) ?
C2 C3 . 1.493(3) ?
C3 C4 . 1.525(3) ?
C3 H3A . 0.9900 ?
C3 H3B . 0.9900 ?
C4 C9 . 1.393(3) ?
C4 C5 . 1.395(3) ?
C5 C6 . 1.391(4) ?
C5 H5 . 0.9500 ?
C6 C7 . 1.385(4) ?
C6 H6A . 0.9500 ?
C7 C8 . 1.385(4) ?
C7 H7 . 0.9500 ?
C8 C9 . 1.389(4) ?
C8 H8 . 0.9500 ?
C9 H9 . 0.9500 ?
C10 C11 . 1.474(3) ?
C11 C16 . 1.395(3) ?
C11 C12 . 1.399(3) ?
C12 C13 . 1.387(3) ?
C12 H12 . 0.9500 ?
C13 C14 . 1.379(3) ?
C13 H13 . 0.9500 ?
C14 C15 . 1.392(3) ?
C15 C16 . 1.383(3) ?
C15 H15 . 0.9500 ?
C16 H16 . 0.9500 ?
C17 C18 . 1.478(3) ?
C18 C19 . 1.395(3) ?
C18 C23 . 1.395(3) ?
C19 C20 . 1.386(3) ?
C19 H19 . 0.9500 ?
C20 C21 . 1.393(3) ?
C20 H20 . 0.9500 ?
C21 C22 . 1.382(3) ?
C22 C23 . 1.389(3) ?
C22 H22 . 0.9500 ?
C23 H23 . 0.9500 ?
C24 H24A . 0.9800 ?
C24 H24B . 0.9800 ?
C24 H24C . 0.9800 ?

loop_
_geom_hbond_atom_site_label_D
_geom_hbond_atom_site_label_H
_geom_hbond_atom_site_label_A
_geom_hbond_site_symmetry_A
_geom_hbond_distance_DH
_geom_hbond_distance_HA
_geom_hbond_distance_DA
_geom_hbond_angle_DHA
_geom_hbond_publ_flag
N3 H3 O1 2_666 0.88 1.98 2.741(2) 143 yes
N4 H4 O6 2_666 0.88 1.94 2.792(3) 162 yes
O6 H6 O2 . 0.84 2.27 2.908(3) 133 yes

loop_
_geom_torsion_atom_site_label_1
_geom_torsion_atom_site_label_2
_geom_torsion_atom_site_label_3
_geom_torsion_atom_site_label_4
_geom_torsion_site_symmetry_1
_geom_torsion_site_symmetry_2
_geom_torsion_site_symmetry_3
_geom_torsion_site_symmetry_4
_geom_torsion
_geom_torsion_publ_flag
O5 V1 O1 C1 . . . . -118.37(15) ?
N4 V1 O1 C1 . . . . 147.00(15) ?
O3 V1 O1 C1 . . . . 2.2(2) ?
N1 V1 O1 C1 . . . . -6.82(14) ?
O4 V1 O1 C1 . . . . 74.27(14) ?
O5 V1 O3 C10 . . . . 105.44(15) ?
N4 V1 O3 C10 . . . . -158.01(14) ?
O1 V1 O3 C10 . . . . -15.2(2) ?
N1 V1 O3 C10 . . . . -6.14(14) ?
O4 V1 O3 C10 . . . . -86.36(14) ?
O5 V1 O4 C17 . . . . -8.3(4) ?
N4 V1 O4 C17 . . . . -9.75(14) ?
O3 V1 O4 C17 . . . . -120.08(14) ?
O1 V1 O4 C17 . . . . 88.58(14) ?
N1 V1 O4 C17 . . . . 165.18(15) ?
O5 V1 N1 C2 . . . . 100.74(16) ?
N4 V1 N1 C2 . . . . -67.0(2) ?
O3 V1 N1 C2 . . . . -167.36(16) ?
O1 V1 N1 C2 . . . . 7.94(15) ?
O4 V1 N1 C2 . . . . -77.72(15) ?
O5 V1 N1 N2 . . . . -87.67(15) ?
N4 V1 N1 N2 . . . . 104.63(19) ?
O3 V1 N1 N2 . . . . 4.23(13) ?
O1 V1 N1 N2 . . . . 179.52(14) ?
O4 V1 N1 N2 . . . . 93.86(14) ?
C2 N1 N2 C10 . . . . 169.75(18) ?
V1 N1 N2 C10 . . . . -1.5(2) ?
C17 N3 N4 V1 . . . . -8.5(2) ?
O5 V1 N4 N3 . . . . -170.15(15) ?
O3 V1 N4 N3 . . . . 90.49(15) ?
O1 V1 N4 N3 . . . . -71.68(15) ?
N1 V1 N4 N3 . . . . -1.5(3) ?
O4 V1 N4 N3 . . . . 9.53(14) ?
V1 O1 C1 O2 . . . . -173.47(16) ?
V1 O1 C1 C2 . . . . 5.1(2) ?
N2 N1 C2 C3 . . . . -4.7(3) ?
V1 N1 C2 C3 . . . . 166.52(16) ?
N2 N1 C2 C1 . . . . -178.68(16) ?
V1 N1 C2 C1 . . . . -7.5(2) ?
O2 C1 C2 N1 . . . . -179.70(19) ?
O1 C1 C2 N1 . . . . 1.7(2) ?
O2 C1 C2 C3 . . . . 6.0(3) ?
O1 C1 C2 C3 . . . . -172.65(18) ?
N1 C2 C3 C4 . . . . -93.3(2) ?
C1 C2 C3 C4 . . . . 80.1(2) ?
C2 C3 C4 C9 . . . . -93.2(2) ?
C2 C3 C4 C5 . . . . 83.8(2) ?
C9 C4 C5 C6 . . . . -1.2(3) ?
C3 C4 C5 C6 . . . . -178.3(2) ?
C4 C5 C6 C7 . . . . 0.0(4) ?
C5 C6 C7 C8 . . . . 0.9(4) ?
C6 C7 C8 C9 . . . . -0.6(4) ?
C7 C8 C9 C4 . . . . -0.5(4) ?
C5 C4 C9 C8 . . . . 1.4(3) ?
C3 C4 C9 C8 . . . . 178.5(2) ?
V1 O3 C10 N2 . . . . 8.3(3) ?
V1 O3 C10 C11 . . . . -171.56(13) ?
N1 N2 C10 O3 . . . . -4.2(3) ?
N1 N2 C10 C11 . . . . 175.61(16) ?
O3 C10 C11 C16 . . . . -168.54(18) ?
N2 C10 C11 C16 . . . . 11.6(3) ?
O3 C10 C11 C12 . . . . 12.4(3) ?
N2 C10 C11 C12 . . . . -167.50(19) ?
C16 C11 C12 C13 . . . . -0.3(3) ?
C10 C11 C12 C13 . . . . 178.82(18) ?
C11 C12 C13 C14 . . . . 0.9(3) ?
C12 C13 C14 C15 . . . . -0.5(3) ?
C12 C13 C14 Cl1 . . . . 179.08(16) ?
C13 C14 C15 C16 . . . . -0.6(3) ?
Cl1 C14 C15 C16 . . . . 179.84(16) ?
C14 C15 C16 C11 . . . . 1.2(3) ?
C12 C11 C16 C15 . . . . -0.8(3) ?
C10 C11 C16 C15 . . . . -179.91(18) ?
V1 O4 C17 N3 . . . . 8.5(2) ?
V1 O4 C17 C18 . . . . -170.65(15) ?
N4 N3 C17 O4 . . . . -1.4(3) ?
N4 N3 C17 C18 . . . . 177.84(17) ?
O4 C17 C18 C19 . . . . -4.5(3) ?
N3 C17 C18 C19 . . . . 176.35(19) ?
O4 C17 C18 C23 . . . . 174.85(19) ?
N3 C17 C18 C23 . . . . -4.3(3) ?
C23 C18 C19 C20 . . . . -1.3(3) ?
C17 C18 C19 C20 . . . . 178.0(2) ?
C18 C19 C20 C21 . . . . -0.3(4) ?
C19 C20 C21 C22 . . . . 1.6(4) ?
C19 C20 C21 Cl2 . . . . -177.59(19) ?
C20 C21 C22 C23 . . . . -1.2(3) ?
Cl2 C21 C22 C23 . . . . 178.00(15) ?
C21 C22 C23 C18 . . . . -0.5(3) ?
C19 C18 C23 C22 . . . . 1.8(3) ?
C17 C18 C23 C22 . . . . -177.57(18) ?
